data_1576539
loop_
_publ_author_name
'Hornig, David'

_publ_contact_author_name
;
;
_publ_section_title
;
 Experimental and theoretical investigations on transition metal and
 lanthanide containing molecular magnets
;
_journal_name_full 'Dissertation Friedrich Schiller University Jena'
_journal_page_first 1
_journal_page_last 183
_journal_paper_doi 10.22032/dbt.25623
_journal_volume 2015
_journal_year 2015
_chemical_formula_moiety 'C100 H130 Cu2 N6 O4, 4(C H Cl3)'
_chemical_formula_sum 'C104 H134 Cl12 Cu2 N6 O4'
_chemical_formula_weight 2084.64
_space_group_crystal_system monoclinic
_space_group_IT_number 14
_space_group_name_Hall '-P 2yn'
_space_group_name_H-M_alt 'P 1 21/n 1'
_atom_sites_solution_hydrogens geom
_audit_creation_date 2014-05-16
_audit_creation_method
;
Olex2 1.2
(compiled 2014.03.20 svn.r2918 for OlexSys, GUI svn.r4816)
;
_cell_angle_alpha 90
_cell_angle_beta 92.768(2)
_cell_angle_gamma 90
_cell_formula_units_Z 2
_cell_length_a 12.3077(5)
_cell_length_b 17.8055(7)
_cell_length_c 25.9654(9)
_cell_measurement_temperature 133(2)
_cell_volume 5683.5(4)
_computing_molecular_graphics 'Olex2 (Dolomanov et al., 2009)'
_computing_publication_material 'Olex2 (Dolomanov et al., 2009)'
_computing_structure_refinement 'ShelXL (Sheldrick, 2008)'
_diffrn_ambient_temperature 133.15
_diffrn_measured_fraction_theta_full 0.881
_diffrn_measured_fraction_theta_max 0.857
_diffrn_radiation_type MoK\a
_diffrn_radiation_wavelength 0.71073
_diffrn_reflns_av_R_equivalents 0.0254
_diffrn_reflns_av_unetI/netI 0.0357
_diffrn_reflns_Laue_measured_fraction_full 0.881
_diffrn_reflns_Laue_measured_fraction_max 0.857
_diffrn_reflns_limit_h_max 13
_diffrn_reflns_limit_h_min -15
_diffrn_reflns_limit_k_max 23
_diffrn_reflns_limit_k_min -20
_diffrn_reflns_limit_l_max 33
_diffrn_reflns_limit_l_min -33
_diffrn_reflns_number 21272
_diffrn_reflns_point_group_measured_fraction_full 0.881
_diffrn_reflns_point_group_measured_fraction_max 0.857
_diffrn_reflns_theta_full 26.000
_diffrn_reflns_theta_max 27.510
_diffrn_reflns_theta_min 1.570
_exptl_absorpt_coefficient_mu 0.705
_exptl_crystal_density_diffrn 1.218
_exptl_crystal_F_000 2188
_exptl_crystal_size_max 0.06
_exptl_crystal_size_mid 0.06
_exptl_crystal_size_min 0.05
_refine_diff_density_max 1.285
_refine_diff_density_min -1.489
_refine_diff_density_rms 0.139
_refine_ls_extinction_coef .
_refine_ls_extinction_method none
_refine_ls_goodness_of_fit_ref 1.091
_refine_ls_hydrogen_treatment constr
_refine_ls_matrix_type full
_refine_ls_number_parameters 622
_refine_ls_number_reflns 11176
_refine_ls_number_restraints 0
_refine_ls_restrained_S_all 1.091
_refine_ls_R_factor_all 0.0929
_refine_ls_R_factor_gt 0.0807
_refine_ls_shift/su_max 0.000
_refine_ls_shift/su_mean 0.000
_refine_ls_structure_factor_coef Fsqd
_refine_ls_weighting_details 'w=1/[\s^2^(Fo^2^)+(0.1310P)^2^+19.8706P] where P=(Fo^2^+2Fc^2^)/3'
_refine_ls_weighting_scheme calc
_refine_ls_wR_factor_gt 0.2364
_refine_ls_wR_factor_ref 0.2473
_reflns_Friedel_coverage 0.000
_reflns_Friedel_fraction_full .
_reflns_Friedel_fraction_max .
_reflns_number_gt 9354
_reflns_number_total 11176
_reflns_threshold_expression 'I > 2\s(I)'
_cod_data_source_file fo4111.cif
_cod_data_source_block fo4111
_cod_database_code 1576539
_shelxl_version_number 2013-4
_shelx_space_group_comment
;
The symmetry employed for this shelxl refinement is uniquely defined
by the following loop, which should always be used as a source of
symmetry information in preference to the above space-group names.
They are only intended as comments.
;
_shelx_estimated_absorpt_t_max 0.966
_shelx_estimated_absorpt_t_min 0.959
_olex2_refinement_description
;
1. Fixed Uiso
 At 1.2 times of:
  All C(H) groups, All C(H,H) groups, All N(H) groups
 At 1.5 times of:
  All C(H,H,H) groups
2. Others
 Fixed Sof: H2CA(0.5) H2C(0.5) Cl21(0.5) Cl32(0.5) Cl22(0.5) Cl33(0.5)
 Cl23(0.5) Cl31(0.5)
3.a Ternary CH refined with riding coordinates:
 C1C(H1C), C2C(H2CA), C2C(H2C)
3.b Aromatic/amide H refined with riding coordinates:
 N3(H3), C24(H24), C22(H22), C20(H20), C17(H17), C19(H19), C9(H9), C13(H13),
 C7(H7), C5(H5), C3(H3A)
3.c Idealised Me refined as rotating group:
 C33(H33A,H33B,H33C), C32(H32A,H32B,H32C), C34(H34A,H34B,H34C), C30(H30A,H30B,
 H30C), C29(H29A,H29B,H29C), C28(H28A,H28B,H28C), C49(H49A,H49B,H49C), C50(H50A,
 H50B,H50C), C48(H48A,H48B,H48C), C46(H46A,H46B,H46C), C44(H44A,H44B,H44C),
 C45(H45A,H45B,H45C), C37(H37A,H37B,H37C), C38(H38A,H38B,H38C), C41(H41A,H41B,
 H41C), C42(H42A,H42B,H42C), C40(H40A,H40B,H40C), C36(H36A,H36B,H36C)
;

loop_
_space_group_symop_operation_xyz
'x, y, z'
'-x+1/2, y+1/2, -z+1/2'
'-x, -y, -z'
'x-1/2, -y-1/2, z-1/2'

loop_
_atom_site_label
_atom_site_type_symbol
_atom_site_fract_x
_atom_site_fract_y
_atom_site_fract_z
_atom_site_U_iso_or_equiv
_atom_site_adp_type
_atom_site_occupancy
_atom_site_site_symmetry_order
_atom_site_calc_flag
_atom_site_refinement_flags_posn
_atom_site_refinement_flags_adp
_atom_site_refinement_flags_occupancy
_atom_site_disorder_assembly
_atom_site_disorder_group
O2 O 0.6139(2) 0.07988(16) 0.31714(11) 0.0211(6) Uani 1 1 d . . . . .
O1 O 1.4407(2) 0.07318(16) 0.65713(11) 0.0202(6) Uani 1 1 d . . . . .
N2 N 0.7137(3) 0.06629(18) 0.41660(12) 0.0158(6) Uani 1 1 d . . . . .
N3 N 0.8277(3) -0.07912(19) 0.60027(12) 0.0170(7) Uani 1 1 d . . . . .
H3 H 0.7982 -0.1165 0.6168 0.020 Uiso 1 1 calc R . . . .
N1 N 1.2179(3) 0.07316(19) 0.63016(12) 0.0174(7) Uani 1 1 d . . . . .
C26 C 0.6463(3) 0.1496(2) 0.32049(15) 0.0194(8) Uani 1 1 d . . . . .
C25 C 0.6219(3) 0.1996(2) 0.27790(15) 0.0218(8) Uani 1 1 d . . . . .
C24 C 0.6667(4) 0.2716(2) 0.28006(17) 0.0242(9) Uani 1 1 d . . . . .
H24 H 0.6545 0.3031 0.2508 0.029 Uiso 1 1 calc R . . . .
C23 C 0.7287(4) 0.3008(2) 0.32232(17) 0.0246(9) Uani 1 1 d . . . . .
C22 C 0.7441(3) 0.2543(2) 0.36437(16) 0.0207(8) Uani 1 1 d . . . . .
H22 H 0.7814 0.2731 0.3946 0.025 Uiso 1 1 calc R . . . .
C21 C 0.7062(3) 0.1794(2) 0.36400(15) 0.0182(8) Uani 1 1 d . . . . .
C20 C 0.7291(3) 0.1377(2) 0.41069(15) 0.0177(8) Uani 1 1 d . . . . .
H20 H 0.7581 0.1648 0.4397 0.021 Uiso 1 1 calc R . . . .
C18 C 0.7414(3) 0.0317(2) 0.46508(14) 0.0157(7) Uani 1 1 d . . . . .
C17 C 0.6723(3) -0.0272(2) 0.48005(15) 0.0176(7) Uani 1 1 d . . . . .
H17 H 0.6104 -0.0390 0.4583 0.021 Uiso 1 1 calc R . . . .
C16 C 0.6902(3) -0.0683(2) 0.52476(14) 0.0153(7) Uani 1 1 d . . . . .
C15 C 0.7848(3) -0.0478(2) 0.55487(14) 0.0161(7) Uani 1 1 d . . . . .
C14 C 0.8552(3) 0.0102(2) 0.54057(14) 0.0143(7) Uani 1 1 d . . . . .
C19 C 0.8342(3) 0.0508(2) 0.49498(15) 0.0171(7) Uani 1 1 d . . . . .
H19 H 0.8813 0.0899 0.4849 0.021 Uiso 1 1 calc R . . . .
C12 C 0.9439(3) 0.0134(2) 0.57917(14) 0.0150(7) Uani 1 1 d . . . . .
C11 C 0.9236(3) -0.0432(2) 0.61597(14) 0.0167(7) Uani 1 1 d . . . . .
C10 C 0.9957(3) -0.0593(2) 0.65834(14) 0.0162(7) Uani 1 1 d . . . . .
C9 C 1.0892(3) -0.0148(2) 0.66118(15) 0.0190(8) Uani 1 1 d . . . . .
H9 H 1.1404 -0.0228 0.6892 0.023 Uiso 1 1 calc R . . . .
C8 C 1.1121(3) 0.0409(2) 0.62503(14) 0.0161(7) Uani 1 1 d . . . . .
C13 C 1.0391(3) 0.0562(2) 0.58357(14) 0.0167(7) Uani 1 1 d . . . . .
H13 H 1.0537 0.0943 0.5592 0.020 Uiso 1 1 calc R . . . .
C7 C 1.2361(3) 0.1436(2) 0.62057(15) 0.0194(8) Uani 1 1 d . . . . .
H7 H 1.1748 0.1736 0.6106 0.023 Uiso 1 1 calc R . . . .
C6 C 1.3396(3) 0.1802(2) 0.62360(15) 0.0193(8) Uani 1 1 d . . . . .
C5 C 1.3420(4) 0.2554(2) 0.60630(17) 0.0247(9) Uani 1 1 d . . . . .
H5 H 1.2761 0.2789 0.5945 0.030 Uiso 1 1 calc R . . . .
C4 C 1.4385(4) 0.2955(2) 0.60620(18) 0.0259(9) Uani 1 1 d . . . . .
C3 C 1.5321(4) 0.2589(3) 0.62652(17) 0.0269(9) Uani 1 1 d . . . . .
H3A H 1.5982 0.2865 0.6276 0.032 Uiso 1 1 calc R . . . .
C2 C 1.5364(3) 0.1865(2) 0.64493(16) 0.0223(8) Uani 1 1 d . . . . .
C1 C 1.4368(3) 0.1432(2) 0.64252(15) 0.0201(8) Uani 1 1 d . . . . .
C31 C 0.6172(3) -0.1339(2) 0.53975(15) 0.0180(8) Uani 1 1 d . . . . .
C33 C 0.5188(3) -0.1425(2) 0.50212(16) 0.0221(8) Uani 1 1 d . . . . .
H33A H 0.4778 -0.0953 0.5004 0.033 Uiso 1 1 calc GR . . . .
H33B H 0.4719 -0.1829 0.5140 0.033 Uiso 1 1 calc GR . . . .
H33C H 0.5434 -0.1549 0.4678 0.033 Uiso 1 1 calc GR . . . .
C32 C 0.5735(3) -0.1206(3) 0.59303(16) 0.0239(9) Uani 1 1 d . . . . .
H32A H 0.6346 -0.1151 0.6184 0.036 Uiso 1 1 calc GR . . . .
H32B H 0.5285 -0.1633 0.6024 0.036 Uiso 1 1 calc GR . . . .
H32C H 0.5296 -0.0747 0.5924 0.036 Uiso 1 1 calc GR . . . .
C34 C 0.6840(4) -0.2067(2) 0.53839(18) 0.0258(9) Uani 1 1 d . . . . .
H34A H 0.7115 -0.2134 0.5039 0.039 Uiso 1 1 calc GR . . . .
H34B H 0.6378 -0.2494 0.5466 0.039 Uiso 1 1 calc GR . . . .
H34C H 0.7454 -0.2036 0.5638 0.039 Uiso 1 1 calc GR . . . .
C27 C 0.9733(3) -0.1199(2) 0.69803(15) 0.0210(8) Uani 1 1 d . . . . .
C30 C 0.9626(4) -0.1971(2) 0.67163(18) 0.0270(9) Uani 1 1 d . . . . .
H30A H 0.9039 -0.1954 0.6448 0.041 Uiso 1 1 calc GR . . . .
H30B H 0.9458 -0.2353 0.6973 0.041 Uiso 1 1 calc GR . . . .
H30C H 1.0312 -0.2099 0.6561 0.041 Uiso 1 1 calc GR . . . .
C29 C 0.8692(4) -0.1013(3) 0.72529(17) 0.0291(10) Uani 1 1 d . . . . .
H29A H 0.8543 -0.1411 0.7500 0.044 Uiso 1 1 calc GR . . . .
H29B H 0.8082 -0.0974 0.6997 0.044 Uiso 1 1 calc GR . . . .
H29C H 0.8784 -0.0534 0.7436 0.044 Uiso 1 1 calc GR . . . .
C28 C 1.0672(4) -0.1271(3) 0.73886(17) 0.0281(10) Uani 1 1 d . . . . .
H28A H 1.0782 -0.0789 0.7565 0.042 Uiso 1 1 calc GR . . . .
H28B H 1.1338 -0.1413 0.7221 0.042 Uiso 1 1 calc GR . . . .
H28C H 1.0494 -0.1657 0.7640 0.042 Uiso 1 1 calc GR . . . .
C47 C 0.5533(4) 0.1725(2) 0.23052(16) 0.0250(9) Uani 1 1 d . . . . .
C49 C 0.5299(5) 0.2360(3) 0.19186(19) 0.0369(12) Uani 1 1 d . . . . .
H49A H 0.4915 0.2767 0.2087 0.055 Uiso 1 1 calc GR . . . .
H49B H 0.4846 0.2169 0.1627 0.055 Uiso 1 1 calc GR . . . .
H49C H 0.5986 0.2550 0.1795 0.055 Uiso 1 1 calc GR . . . .
C50 C 0.6143(5) 0.1107(3) 0.20304(19) 0.0372(12) Uani 1 1 d . . . . .
H50A H 0.6839 0.1303 0.1921 0.056 Uiso 1 1 calc GR . . . .
H50B H 0.5704 0.0937 0.1727 0.056 Uiso 1 1 calc GR . . . .
H50C H 0.6276 0.0683 0.2266 0.056 Uiso 1 1 calc GR . . . .
C48 C 0.4417(4) 0.1428(3) 0.2465(2) 0.0360(11) Uani 1 1 d . . . . .
H48A H 0.4527 0.0989 0.2690 0.054 Uiso 1 1 calc GR . . . .
H48B H 0.3977 0.1284 0.2156 0.054 Uiso 1 1 calc GR . . . .
H48C H 0.4041 0.1822 0.2650 0.054 Uiso 1 1 calc GR . . . .
C43 C 0.7793(4) 0.3793(3) 0.31958(19) 0.0308(10) Uani 1 1 d . . . . .
C46 C 0.6911(5) 0.4372(3) 0.3073(3) 0.0526(16) Uani 1 1 d . . . . .
H46A H 0.6523 0.4241 0.2747 0.079 Uiso 1 1 calc GR . . . .
H46B H 0.7243 0.4870 0.3043 0.079 Uiso 1 1 calc GR . . . .
H46C H 0.6398 0.4379 0.3350 0.079 Uiso 1 1 calc GR . . . .
C44 C 0.8383(6) 0.4021(3) 0.3703(2) 0.0542(17) Uani 1 1 d . . . . .
H44A H 0.8579 0.4553 0.3689 0.081 Uiso 1 1 calc GR . . . .
H44B H 0.9043 0.3718 0.3757 0.081 Uiso 1 1 calc GR . . . .
H44C H 0.7904 0.3937 0.3988 0.081 Uiso 1 1 calc GR . . . .
C45 C 0.8600(5) 0.3796(3) 0.2770(3) 0.0473(14) Uani 1 1 d . . . . .
H45A H 0.9194 0.3445 0.2858 0.071 Uiso 1 1 calc GR . . . .
H45B H 0.8895 0.4303 0.2732 0.071 Uiso 1 1 calc GR . . . .
H45C H 0.8230 0.3640 0.2444 0.071 Uiso 1 1 calc GR . . . .
C35 C 1.6435(3) 0.1508(3) 0.66467(18) 0.0273(9) Uani 1 1 d . . . . .
C37 C 1.7383(4) 0.2063(3) 0.6670(3) 0.0450(14) Uani 1 1 d . . . . .
H37A H 1.7497 0.2256 0.6323 0.067 Uiso 1 1 calc GR . . . .
H37B H 1.8044 0.1809 0.6804 0.067 Uiso 1 1 calc GR . . . .
H37C H 1.7215 0.2482 0.6898 0.067 Uiso 1 1 calc GR . . . .
C38 C 1.6730(4) 0.0866(3) 0.6280(2) 0.0369(12) Uani 1 1 d . . . . .
H38A H 1.6169 0.0476 0.6284 0.055 Uiso 1 1 calc GR . . . .
H38B H 1.7434 0.0652 0.6394 0.055 Uiso 1 1 calc GR . . . .
H38C H 1.6773 0.1064 0.5929 0.055 Uiso 1 1 calc GR . . . .
C39 C 1.4467(4) 0.3744(3) 0.58334(19) 0.0315(10) Uani 1 1 d . . . . .
C41 C 1.3339(5) 0.4066(3) 0.5676(3) 0.0564(17) Uani 1 1 d . . . . .
H41A H 1.2997 0.3756 0.5402 0.085 Uiso 1 1 calc GR . . . .
H41B H 1.3419 0.4582 0.5551 0.085 Uiso 1 1 calc GR . . . .
H41C H 1.2883 0.4066 0.5975 0.085 Uiso 1 1 calc GR . . . .
C42 C 1.5135(5) 0.3706(3) 0.5348(2) 0.0426(13) Uani 1 1 d . . . . .
H42A H 1.5856 0.3498 0.5439 0.064 Uiso 1 1 calc GR . . . .
H42B H 1.5213 0.4211 0.5206 0.064 Uiso 1 1 calc GR . . . .
H42C H 1.4761 0.3383 0.5090 0.064 Uiso 1 1 calc GR . . . .
C40 C 1.5051(6) 0.4273(3) 0.6225(2) 0.0446(14) Uani 1 1 d . . . . .
H40A H 1.4594 0.4350 0.6519 0.067 Uiso 1 1 calc GR . . . .
H40B H 1.5186 0.4757 0.6060 0.067 Uiso 1 1 calc GR . . . .
H40C H 1.5745 0.4049 0.6345 0.067 Uiso 1 1 calc GR . . . .
C36 C 1.6336(4) 0.1193(3) 0.7193(2) 0.0359(11) Uani 1 1 d . . . . .
H36A H 1.6170 0.1602 0.7429 0.054 Uiso 1 1 calc GR . . . .
H36B H 1.7024 0.0956 0.7308 0.054 Uiso 1 1 calc GR . . . .
H36C H 1.5751 0.0820 0.7190 0.054 Uiso 1 1 calc GR . . . .
Cl11 Cl 0.29532(14) 0.28469(10) 0.33203(7) 0.0573(4) Uani 1 1 d . . . . .
Cl12 Cl 0.47099(15) 0.35495(10) 0.39304(7) 0.0586(4) Uani 1 1 d . . . . .
Cl13 Cl 0.41480(16) 0.40637(13) 0.28932(8) 0.0757(6) Uani 1 1 d . . . . .
C1C C 0.4236(5) 0.3282(4) 0.3307(2) 0.0501(15) Uani 1 1 d . . . . .
H1C H 0.4763 0.2916 0.3168 0.060 Uiso 1 1 calc R . . . .
C2C C 0.0424(6) 0.7035(5) 0.4954(3) 0.0635(18) Uani 1 1 d . . . . .
H2CA H 0.0692 0.6626 0.5192 0.076 Uiso 0.5 1 calc R . P A 1
H2C H 0.0429 0.6568 0.5168 0.076 Uiso 0.5 1 calc R . P B -1
Cl21 Cl 0.1540(8) 0.7452(5) 0.4640(3) 0.112(4) Uani 0.5 1 d . . P C 1
Cl32 Cl 0.1742(5) 0.7142(5) 0.4835(3) 0.080(2) Uani 0.5 1 d . . P C -1
Cl22 Cl -0.0129(10) 0.7769(5) 0.5309(4) 0.063(3) Uani 0.5 1 d . . P C 1
Cl33 Cl -0.0066(9) 0.7694(6) 0.5366(4) 0.071(3) Uani 0.5 1 d . . P C -1
Cl23 Cl -0.0478(11) 0.6673(9) 0.4486(5) 0.126(5) Uani 0.5 1 d . . P C 1
Cl31 Cl -0.0484(8) 0.6809(5) 0.4447(3) 0.064(2) Uani 0.5 1 d . . P C -1
Cu1 Cu 1.33380(4) -0.00016(3) 0.64010(2) 0.01675(16) Uani 1 1 d . . . . .

loop_
_atom_site_aniso_label
_atom_site_aniso_U_11
_atom_site_aniso_U_22
_atom_site_aniso_U_33
_atom_site_aniso_U_23
_atom_site_aniso_U_13
_atom_site_aniso_U_12
O2 0.0242(15) 0.0170(15) 0.0216(14) 0.0012(11) -0.0053(11) -0.0031(11)
O1 0.0163(13) 0.0161(14) 0.0280(14) 0.0004(11) -0.0025(11) -0.0019(11)
N2 0.0136(15) 0.0152(16) 0.0184(15) 0.0028(12) -0.0013(11) 0.0005(12)
N3 0.0169(16) 0.0160(17) 0.0177(15) 0.0032(12) -0.0018(12) -0.0037(12)
N1 0.0140(15) 0.0187(17) 0.0192(15) -0.0017(12) -0.0019(12) -0.0030(13)
C26 0.0158(18) 0.020(2) 0.0224(18) 0.0052(15) 0.0008(14) 0.0026(15)
C25 0.023(2) 0.021(2) 0.0210(19) 0.0029(15) -0.0026(15) 0.0032(16)
C24 0.027(2) 0.020(2) 0.026(2) 0.0066(16) -0.0008(16) 0.0063(17)
C23 0.025(2) 0.019(2) 0.030(2) 0.0026(16) 0.0011(16) -0.0004(17)
C22 0.0204(19) 0.017(2) 0.0246(19) 0.0016(15) -0.0009(15) -0.0022(15)
C21 0.0171(18) 0.017(2) 0.0200(18) 0.0031(14) -0.0006(14) 0.0035(15)
C20 0.0149(18) 0.018(2) 0.0202(18) 0.0008(14) 0.0004(14) -0.0003(15)
C18 0.0164(18) 0.0150(19) 0.0155(16) 0.0008(14) -0.0018(13) 0.0031(14)
C17 0.0156(18) 0.0175(19) 0.0196(18) -0.0019(14) -0.0007(14) -0.0024(15)
C16 0.0119(17) 0.0126(18) 0.0214(18) -0.0018(14) 0.0020(13) -0.0025(14)
C15 0.0152(18) 0.0151(19) 0.0177(17) 0.0020(14) -0.0015(13) 0.0022(14)
C14 0.0116(17) 0.0132(18) 0.0181(17) -0.0001(13) -0.0010(13) -0.0017(13)
C19 0.0150(18) 0.0156(19) 0.0208(18) -0.0013(14) 0.0011(14) -0.0006(14)
C12 0.0139(17) 0.0141(19) 0.0168(17) 0.0005(13) -0.0008(13) -0.0008(14)
C11 0.0168(18) 0.0138(19) 0.0197(17) 0.0004(14) 0.0022(14) 0.0010(14)
C10 0.0170(18) 0.0144(19) 0.0172(17) 0.0018(13) 0.0014(13) -0.0003(14)
C9 0.0176(19) 0.021(2) 0.0177(17) 0.0020(14) -0.0022(14) 0.0004(15)
C8 0.0132(17) 0.0152(19) 0.0201(17) -0.0015(14) 0.0019(13) -0.0013(14)
C13 0.0170(18) 0.0155(19) 0.0174(17) 0.0007(14) -0.0005(13) -0.0013(14)
C7 0.0199(19) 0.018(2) 0.0201(18) -0.0023(15) -0.0021(14) -0.0004(15)
C6 0.021(2) 0.015(2) 0.0217(18) -0.0026(15) 0.0004(14) -0.0040(15)
C5 0.026(2) 0.017(2) 0.031(2) -0.0039(16) 0.0018(17) -0.0024(17)
C4 0.026(2) 0.016(2) 0.035(2) -0.0049(17) 0.0039(17) -0.0080(17)
C3 0.024(2) 0.025(2) 0.031(2) -0.0107(18) 0.0017(17) -0.0117(18)
C2 0.0179(19) 0.020(2) 0.029(2) -0.0101(16) 0.0027(15) -0.0064(16)
C1 0.0182(19) 0.020(2) 0.0221(18) -0.0066(15) -0.0010(14) -0.0052(15)
C31 0.0156(18) 0.016(2) 0.0226(18) 0.0016(14) 0.0021(14) -0.0048(15)
C33 0.0182(19) 0.020(2) 0.028(2) -0.0012(16) 0.0012(15) -0.0061(16)
C32 0.0182(19) 0.026(2) 0.028(2) 0.0033(17) 0.0042(16) -0.0035(17)
C34 0.025(2) 0.016(2) 0.036(2) -0.0044(17) -0.0053(17) -0.0003(17)
C27 0.0185(19) 0.024(2) 0.0196(18) 0.0064(15) -0.0036(15) -0.0027(16)
C30 0.028(2) 0.019(2) 0.033(2) 0.0071(17) -0.0044(18) -0.0022(17)
C29 0.028(2) 0.037(3) 0.023(2) 0.0056(18) 0.0065(17) -0.0033(19)
C28 0.026(2) 0.032(3) 0.025(2) 0.0113(18) -0.0068(17) -0.0046(18)
C47 0.032(2) 0.019(2) 0.023(2) 0.0027(16) -0.0073(17) 0.0056(17)
C49 0.047(3) 0.033(3) 0.029(2) 0.004(2) -0.016(2) 0.004(2)
C50 0.053(3) 0.032(3) 0.026(2) -0.0046(19) -0.006(2) 0.011(2)
C48 0.033(3) 0.037(3) 0.037(3) 0.001(2) -0.012(2) -0.003(2)
C43 0.042(3) 0.014(2) 0.037(2) 0.0076(17) -0.002(2) -0.0024(19)
C46 0.056(4) 0.023(3) 0.078(4) 0.007(3) -0.001(3) 0.005(3)
C44 0.085(5) 0.024(3) 0.052(3) 0.003(2) -0.015(3) -0.025(3)
C45 0.046(3) 0.028(3) 0.069(4) 0.005(3) 0.015(3) -0.008(2)
C35 0.018(2) 0.029(2) 0.035(2) -0.0122(18) -0.0018(17) -0.0049(17)
C37 0.019(2) 0.040(3) 0.075(4) -0.010(3) -0.006(2) -0.006(2)
C38 0.025(2) 0.034(3) 0.052(3) -0.017(2) -0.002(2) 0.003(2)
C39 0.039(3) 0.019(2) 0.037(2) -0.0010(18) 0.004(2) -0.0085(19)
C41 0.051(4) 0.026(3) 0.093(5) 0.020(3) 0.000(3) -0.001(3)
C42 0.064(4) 0.027(3) 0.037(3) -0.005(2) 0.010(2) -0.017(3)
C40 0.075(4) 0.019(2) 0.040(3) -0.006(2) 0.004(3) -0.014(3)
C36 0.024(2) 0.043(3) 0.040(3) -0.008(2) -0.0104(19) 0.000(2)
Cl11 0.0551(9) 0.0530(10) 0.0630(10) 0.0070(7) -0.0056(7) -0.0118(7)
Cl12 0.0639(10) 0.0566(10) 0.0547(9) 0.0066(7) -0.0042(7) -0.0168(8)
Cl13 0.0657(11) 0.0846(14) 0.0747(12) 0.0372(10) -0.0179(9) -0.0242(10)
C1C 0.050(3) 0.052(4) 0.048(3) 0.010(3) 0.001(3) -0.002(3)
C2C 0.057(4) 0.074(5) 0.060(4) -0.005(4) -0.002(3) -0.010(4)
Cl21 0.128(7) 0.103(6) 0.112(6) -0.067(4) 0.087(5) -0.069(5)
Cl32 0.047(2) 0.122(6) 0.073(4) -0.037(3) 0.016(2) -0.015(3)
Cl22 0.065(5) 0.036(2) 0.090(6) 0.004(3) 0.033(4) -0.008(3)
Cl33 0.045(3) 0.118(8) 0.051(3) -0.033(4) 0.011(2) -0.014(4)
Cl23 0.095(7) 0.191(11) 0.090(6) -0.009(6) -0.024(5) -0.061(6)
Cl31 0.073(4) 0.076(3) 0.041(2) -0.015(2) -0.030(2) 0.024(3)
Cu1 0.0152(3) 0.0152(3) 0.0194(3) 0.00074(17) -0.00413(18) -0.00201(17)

loop_
_atom_type_symbol
_atom_type_description
_atom_type_scat_dispersion_real
_atom_type_scat_dispersion_imag
_atom_type_scat_source
C C 0.0033 0.0016 'International Tables Vol C Tables 4.2.6.8 and 6.1.1.4'
H H 0.0000 0.0000 'International Tables Vol C Tables 4.2.6.8 and 6.1.1.4'
N N 0.0061 0.0033 'International Tables Vol C Tables 4.2.6.8 and 6.1.1.4'
O O 0.0106 0.0060 'International Tables Vol C Tables 4.2.6.8 and 6.1.1.4'
Cl Cl 0.1484 0.1585 'International Tables Vol C Tables 4.2.6.8 and 6.1.1.4'
Cu Cu 0.3201 1.2651 'International Tables Vol C Tables 4.2.6.8 and 6.1.1.4'

loop_
_geom_angle_atom_site_label_1
_geom_angle_atom_site_label_2
_geom_angle_atom_site_label_3
_geom_angle
_geom_angle_site_symmetry_1
_geom_angle_site_symmetry_3
C26 O2 Cu1 125.4(2) . 3_756
C1 O1 Cu1 125.3(2) . .
C20 N2 C18 119.9(3) . .
C20 N2 Cu1 122.9(3) . 3_756
C18 N2 Cu1 117.0(3) . 3_756
C15 N3 H3 124.8 . .
C15 N3 C11 110.4(3) . .
C11 N3 H3 124.8 . .
C8 N1 Cu1 113.8(3) . .
C7 N1 C8 122.5(3) . .
C7 N1 Cu1 122.8(3) . .
O2 C26 C25 119.0(4) . .
O2 C26 C21 123.5(3) . .
C21 C26 C25 117.5(4) . .
C26 C25 C47 120.5(4) . .
C24 C25 C26 118.0(4) . .
C24 C25 C47 121.5(4) . .
C25 C24 H24 117.6 . .
C25 C24 C23 124.7(4) . .
C23 C24 H24 117.6 . .
C24 C23 C43 120.5(4) . .
C22 C23 C24 116.5(4) . .
C22 C23 C43 123.0(4) . .
C23 C22 H22 119.0 . .
C23 C22 C21 122.0(4) . .
C21 C22 H22 119.0 . .
C26 C21 C20 123.4(4) . .
C22 C21 C26 121.1(4) . .
C22 C21 C20 115.5(4) . .
N2 C20 C21 125.7(4) . .
N2 C20 H20 117.2 . .
C21 C20 H20 117.2 . .
C17 C18 N2 116.1(3) . .
C19 C18 N2 122.7(3) . .
C19 C18 C17 121.0(3) . .
C18 C17 H17 118.3 . .
C16 C17 C18 123.3(3) . .
C16 C17 H17 118.3 . .
C17 C16 C15 114.9(3) . .
C17 C16 C31 123.0(3) . .
C15 C16 C31 122.1(3) . .
N3 C15 C16 129.4(3) . .
N3 C15 C14 107.8(3) . .
C14 C15 C16 122.8(3) . .
C15 C14 C12 107.4(3) . .
C19 C14 C15 120.7(3) . .
C19 C14 C12 131.8(4) . .
C18 C19 C14 117.2(4) . .
C18 C19 H19 121.4 . .
C14 C19 H19 121.4 . .
C11 C12 C14 106.7(3) . .
C13 C12 C14 132.8(4) . .
C13 C12 C11 120.4(3) . .
N3 C11 C12 107.7(3) . .
N3 C11 C10 129.1(4) . .
C10 C11 C12 123.1(4) . .
C11 C10 C27 122.9(3) . .
C9 C10 C11 114.4(3) . .
C9 C10 C27 122.7(3) . .
C10 C9 H9 118.1 . .
C10 C9 C8 123.8(4) . .
C8 C9 H9 118.1 . .
C9 C8 N1 115.8(3) . .
C13 C8 N1 123.0(3) . .
C13 C8 C9 120.8(4) . .
C12 C13 H13 121.2 . .
C8 C13 C12 117.5(4) . .
C8 C13 H13 121.2 . .
N1 C7 H7 116.9 . .
N1 C7 C6 126.2(4) . .
C6 C7 H7 116.9 . .
C7 C6 C1 122.4(4) . .
C5 C6 C7 116.5(4) . .
C5 C6 C1 121.0(4) . .
C6 C5 H5 119.3 . .
C4 C5 C6 121.3(4) . .
C4 C5 H5 119.3 . .
C5 C4 C3 116.6(4) . .
C5 C4 C39 123.1(4) . .
C3 C4 C39 120.2(4) . .
C4 C3 H3A 117.2 . .
C2 C3 C4 125.6(4) . .
C2 C3 H3A 117.2 . .
C3 C2 C1 117.8(4) . .
C3 C2 C35 121.6(4) . .
C1 C2 C35 120.5(4) . .
O1 C1 C6 123.9(4) . .
O1 C1 C2 118.6(4) . .
C6 C1 C2 117.5(4) . .
C16 C31 C34 108.4(3) . .
C33 C31 C16 111.7(3) . .
C33 C31 C34 108.0(3) . .
C32 C31 C16 110.3(3) . .
C32 C31 C33 107.0(3) . .
C32 C31 C34 111.3(3) . .
C31 C33 H33A 109.5 . .
C31 C33 H33B 109.5 . .
C31 C33 H33C 109.5 . .
H33A C33 H33B 109.5 . .
H33A C33 H33C 109.5 . .
H33B C33 H33C 109.5 . .
C31 C32 H32A 109.5 . .
C31 C32 H32B 109.5 . .
C31 C32 H32C 109.5 . .
H32A C32 H32B 109.5 . .
H32A C32 H32C 109.5 . .
H32B C32 H32C 109.5 . .
C31 C34 H34A 109.5 . .
C31 C34 H34B 109.5 . .
C31 C34 H34C 109.5 . .
H34A C34 H34B 109.5 . .
H34A C34 H34C 109.5 . .
H34B C34 H34C 109.5 . .
C10 C27 C30 110.2(3) . .
C10 C27 C29 109.9(3) . .
C10 C27 C28 111.7(3) . .
C29 C27 C30 110.2(4) . .
C29 C27 C28 108.5(4) . .
C28 C27 C30 106.2(4) . .
C27 C30 H30A 109.5 . .
C27 C30 H30B 109.5 . .
C27 C30 H30C 109.5 . .
H30A C30 H30B 109.5 . .
H30A C30 H30C 109.5 . .
H30B C30 H30C 109.5 . .
C27 C29 H29A 109.5 . .
C27 C29 H29B 109.5 . .
C27 C29 H29C 109.5 . .
H29A C29 H29B 109.5 . .
H29A C29 H29C 109.5 . .
H29B C29 H29C 109.5 . .
C27 C28 H28A 109.5 . .
C27 C28 H28B 109.5 . .
C27 C28 H28C 109.5 . .
H28A C28 H28B 109.5 . .
H28A C28 H28C 109.5 . .
H28B C28 H28C 109.5 . .
C25 C47 C48 110.7(4) . .
C49 C47 C25 111.8(4) . .
C49 C47 C48 106.7(4) . .
C50 C47 C25 109.7(4) . .
C50 C47 C49 107.9(4) . .
C50 C47 C48 110.0(4) . .
C47 C49 H49A 109.5 . .
C47 C49 H49B 109.5 . .
C47 C49 H49C 109.5 . .
H49A C49 H49B 109.5 . .
H49A C49 H49C 109.5 . .
H49B C49 H49C 109.5 . .
C47 C50 H50A 109.5 . .
C47 C50 H50B 109.5 . .
C47 C50 H50C 109.5 . .
H50A C50 H50B 109.5 . .
H50A C50 H50C 109.5 . .
H50B C50 H50C 109.5 . .
C47 C48 H48A 109.5 . .
C47 C48 H48B 109.5 . .
C47 C48 H48C 109.5 . .
H48A C48 H48B 109.5 . .
H48A C48 H48C 109.5 . .
H48B C48 H48C 109.5 . .
C46 C43 C23 109.9(4) . .
C46 C43 C44 107.8(5) . .
C46 C43 C45 109.3(5) . .
C44 C43 C23 112.3(4) . .
C45 C43 C23 108.5(4) . .
C45 C43 C44 109.1(5) . .
C43 C46 H46A 109.5 . .
C43 C46 H46B 109.5 . .
C43 C46 H46C 109.5 . .
H46A C46 H46B 109.5 . .
H46A C46 H46C 109.5 . .
H46B C46 H46C 109.5 . .
C43 C44 H44A 109.5 . .
C43 C44 H44B 109.5 . .
C43 C44 H44C 109.5 . .
H44A C44 H44B 109.5 . .
H44A C44 H44C 109.5 . .
H44B C44 H44C 109.5 . .
C43 C45 H45A 109.5 . .
C43 C45 H45B 109.5 . .
C43 C45 H45C 109.5 . .
H45A C45 H45B 109.5 . .
H45A C45 H45C 109.5 . .
H45B C45 H45C 109.5 . .
C2 C35 C38 109.0(4) . .
C2 C35 C36 110.8(4) . .
C37 C35 C2 112.9(4) . .
C37 C35 C38 107.6(4) . .
C37 C35 C36 107.1(4) . .
C36 C35 C38 109.3(4) . .
C35 C37 H37A 109.5 . .
C35 C37 H37B 109.5 . .
C35 C37 H37C 109.5 . .
H37A C37 H37B 109.5 . .
H37A C37 H37C 109.5 . .
H37B C37 H37C 109.5 . .
C35 C38 H38A 109.5 . .
C35 C38 H38B 109.5 . .
C35 C38 H38C 109.5 . .
H38A C38 H38B 109.5 . .
H38A C38 H38C 109.5 . .
H38B C38 H38C 109.5 . .
C4 C39 C41 111.7(4) . .
C4 C39 C42 108.9(4) . .
C4 C39 C40 110.1(4) . .
C41 C39 C42 108.1(5) . .
C40 C39 C41 109.5(5) . .
C40 C39 C42 108.5(4) . .
C39 C41 H41A 109.5 . .
C39 C41 H41B 109.5 . .
C39 C41 H41C 109.5 . .
H41A C41 H41B 109.5 . .
H41A C41 H41C 109.5 . .
H41B C41 H41C 109.5 . .
C39 C42 H42A 109.5 . .
C39 C42 H42B 109.5 . .
C39 C42 H42C 109.5 . .
H42A C42 H42B 109.5 . .
H42A C42 H42C 109.5 . .
H42B C42 H42C 109.5 . .
C39 C40 H40A 109.5 . .
C39 C40 H40B 109.5 . .
C39 C40 H40C 109.5 . .
H40A C40 H40B 109.5 . .
H40A C40 H40C 109.5 . .
H40B C40 H40C 109.5 . .
C35 C36 H36A 109.5 . .
C35 C36 H36B 109.5 . .
C35 C36 H36C 109.5 . .
H36A C36 H36B 109.5 . .
H36A C36 H36C 109.5 . .
H36B C36 H36C 109.5 . .
Cl11 C1C H1C 108.5 . .
Cl12 C1C Cl11 111.1(4) . .
Cl12 C1C Cl13 110.9(4) . .
Cl12 C1C H1C 108.5 . .
Cl13 C1C Cl11 109.3(3) . .
Cl13 C1C H1C 108.5 . .
H2CA C2C H2C 19.7 . .
Cl21 C2C H2CA 110.1 . .
Cl21 C2C H2C 127.7 . .
Cl32 C2C H2CA 84.4 . .
Cl32 C2C H2C 102.5 . .
Cl32 C2C Cl21 25.7(4) . .
Cl32 C2C Cl22 114.5(6) . .
Cl32 C2C Cl33 114.1(6) . .
Cl32 C2C Cl23 120.4(7) . .
Cl32 C2C Cl31 118.7(6) . .
Cl22 C2C H2CA 110.1 . .
Cl22 C2C H2C 108.7 . .
Cl22 C2C Cl21 104.8(6) . .
Cl33 C2C H2CA 103.3 . .
Cl33 C2C H2C 102.5 . .
Cl33 C2C Cl21 107.5(6) . .
Cl33 C2C Cl22 6.9(7) . .
Cl33 C2C Cl23 117.4(8) . .
Cl33 C2C Cl31 113.5(6) . .
Cl23 C2C H2CA 110.1 . .
Cl23 C2C H2C 93.9 . .
Cl23 C2C Cl21 108.3(7) . .
Cl23 C2C Cl22 113.2(8) . .
Cl23 C2C Cl31 8.7(8) . .
Cl31 C2C H2CA 118.8 . .
Cl31 C2C H2C 102.5 . .
Cl31 C2C Cl21 103.4(6) . .
Cl31 C2C Cl22 108.7(6) . .
Cl32 Cl21 C2C 68.9(8) . .
Cl21 Cl32 C2C 85.4(10) . .
O2 Cu1 N2 94.08(13) 3_756 3_756
O2 Cu1 N1 143.90(14) 3_756 .
O1 Cu1 O2 99.63(12) . 3_756
O1 Cu1 N2 140.58(13) . 3_756
O1 Cu1 N1 93.73(13) . .
N1 Cu1 N2 96.53(13) . 3_756

loop_
_geom_bond_atom_site_label_1
_geom_bond_atom_site_label_2
_geom_bond_distance
_geom_bond_site_symmetry_2
O2 C26 1.306(5) .
O2 Cu1 1.896(3) 3_756
O1 C1 1.303(5) .
O1 Cu1 1.891(3) .
N2 C20 1.295(5) .
N2 C18 1.428(5) .
N2 Cu1 1.953(3) 3_756
N3 H3 0.8800 .
N3 C15 1.385(5) .
N3 C11 1.387(5) .
N1 C8 1.424(5) .
N1 C7 1.300(5) .
N1 Cu1 1.942(3) .
C26 C25 1.439(5) .
C26 C21 1.421(6) .
C25 C24 1.395(6) .
C25 C47 1.536(6) .
C24 H24 0.9500 .
C24 C23 1.405(6) .
C23 C22 1.376(6) .
C23 C43 1.534(6) .
C22 H22 0.9500 .
C22 C21 1.412(6) .
C21 C20 1.438(5) .
C20 H20 0.9500 .
C18 C17 1.416(6) .
C18 C19 1.392(5) .
C17 H17 0.9500 .
C17 C16 1.381(5) .
C16 C15 1.419(5) .
C16 C31 1.535(5) .
C15 C14 1.409(5) .
C14 C19 1.401(5) .
C14 C12 1.447(5) .
C19 H19 0.9500 .
C12 C11 1.419(5) .
C12 C13 1.398(5) .
C11 C10 1.409(5) .
C10 C9 1.396(6) .
C10 C27 1.527(5) .
C9 H9 0.9500 .
C9 C8 1.403(5) .
C8 C13 1.395(5) .
C13 H13 0.9500 .
C7 H7 0.9500 .
C7 C6 1.430(6) .
C6 C5 1.413(6) .
C6 C1 1.431(6) .
C5 H5 0.9500 .
C5 C4 1.386(6) .
C4 C3 1.405(7) .
C4 C39 1.531(6) .
C3 H3A 0.9500 .
C3 C2 1.375(7) .
C2 C1 1.447(5) .
C2 C35 1.530(6) .
C31 C33 1.527(5) .
C31 C32 1.527(5) .
C31 C34 1.536(6) .
C33 H33A 0.9800 .
C33 H33B 0.9800 .
C33 H33C 0.9800 .
C32 H32A 0.9800 .
C32 H32B 0.9800 .
C32 H32C 0.9800 .
C34 H34A 0.9800 .
C34 H34B 0.9800 .
C34 H34C 0.9800 .
C27 C30 1.539(6) .
C27 C29 1.530(6) .
C27 C28 1.535(5) .
C30 H30A 0.9800 .
C30 H30B 0.9800 .
C30 H30C 0.9800 .
C29 H29A 0.9800 .
C29 H29B 0.9800 .
C29 H29C 0.9800 .
C28 H28A 0.9800 .
C28 H28B 0.9800 .
C28 H28C 0.9800 .
C47 C49 1.530(6) .
C47 C50 1.528(7) .
C47 C48 1.547(7) .
C49 H49A 0.9800 .
C49 H49B 0.9800 .
C49 H49C 0.9800 .
C50 H50A 0.9800 .
C50 H50B 0.9800 .
C50 H50C 0.9800 .
C48 H48A 0.9800 .
C48 H48B 0.9800 .
C48 H48C 0.9800 .
C43 C46 1.520(7) .
C43 C44 1.527(7) .
C43 C45 1.522(8) .
C46 H46A 0.9800 .
C46 H46B 0.9800 .
C46 H46C 0.9800 .
C44 H44A 0.9800 .
C44 H44B 0.9800 .
C44 H44C 0.9800 .
C45 H45A 0.9800 .
C45 H45B 0.9800 .
C45 H45C 0.9800 .
C35 C37 1.528(6) .
C35 C38 1.541(6) .
C35 C36 1.535(7) .
C37 H37A 0.9800 .
C37 H37B 0.9800 .
C37 H37C 0.9800 .
C38 H38A 0.9800 .
C38 H38B 0.9800 .
C38 H38C 0.9800 .
C39 C41 1.539(8) .
C39 C42 1.539(7) .
C39 C40 1.538(7) .
C41 H41A 0.9800 .
C41 H41B 0.9800 .
C41 H41C 0.9800 .
C42 H42A 0.9800 .
C42 H42B 0.9800 .
C42 H42C 0.9800 .
C40 H40A 0.9800 .
C40 H40B 0.9800 .
C40 H40C 0.9800 .
C36 H36A 0.9800 .
C36 H36B 0.9800 .
C36 H36C 0.9800 .
Cl11 C1C 1.761(7) .
Cl12 C1C 1.758(7) .
Cl13 C1C 1.759(6) .
C1C H1C 1.0000 .
C2C H2CA 1.0000 .
C2C H2C 1.0000 .
C2C Cl21 1.792(10) .
C2C Cl32 1.677(10) .
C2C Cl22 1.755(14) .
C2C Cl33 1.716(13) .
C2C Cl23 1.731(14) .
C2C Cl31 1.732(10) .
Cl21 Cl32 0.780(11) .
Cu1 O2 1.896(3) 3_756
Cu1 N2 1.953(3) 3_756

loop_
_geom_torsion_atom_site_label_1
_geom_torsion_atom_site_label_2
_geom_torsion_atom_site_label_3
_geom_torsion_atom_site_label_4
_geom_torsion
_geom_torsion_site_symmetry_1
_geom_torsion_site_symmetry_2
_geom_torsion_site_symmetry_3
_geom_torsion_site_symmetry_4
O2 C26 C25 C24 -173.6(4) . . . .
O2 C26 C25 C47 3.5(6) . . . .
O2 C26 C21 C22 176.6(4) . . . .
O2 C26 C21 C20 -5.7(6) . . . .
N2 C18 C17 C16 177.3(4) . . . .
N2 C18 C19 C14 -176.9(3) . . . .
N3 C15 C14 C19 178.1(3) . . . .
N3 C15 C14 C12 0.1(4) . . . .
N3 C11 C10 C9 176.0(4) . . . .
N3 C11 C10 C27 -4.3(6) . . . .
N1 C8 C13 C12 171.4(4) . . . .
N1 C7 C6 C5 173.6(4) . . . .
N1 C7 C6 C1 -5.7(6) . . . .
C26 C25 C24 C23 -4.2(7) . . . .
C26 C25 C47 C49 175.6(4) . . . .
C26 C25 C47 C50 -64.8(5) . . . .
C26 C25 C47 C48 56.7(5) . . . .
C26 C21 C20 N2 11.0(6) . . . .
C25 C26 C21 C22 -2.6(6) . . . .
C25 C26 C21 C20 175.2(4) . . . .
C25 C24 C23 C22 -0.8(7) . . . .
C25 C24 C23 C43 176.8(4) . . . .
C24 C25 C47 C49 -7.5(6) . . . .
C24 C25 C47 C50 112.1(5) . . . .
C24 C25 C47 C48 -126.4(5) . . . .
C24 C23 C22 C21 4.1(6) . . . .
C24 C23 C43 C46 57.0(6) . . . .
C24 C23 C43 C44 177.0(5) . . . .
C24 C23 C43 C45 -62.4(6) . . . .
C23 C22 C21 C26 -2.5(6) . . . .
C23 C22 C21 C20 179.6(4) . . . .
C22 C23 C43 C46 -125.6(5) . . . .
C22 C23 C43 C44 -5.6(7) . . . .
C22 C23 C43 C45 115.0(5) . . . .
C22 C21 C20 N2 -171.1(4) . . . .
C21 C26 C25 C24 5.6(6) . . . .
C21 C26 C25 C47 -177.4(4) . . . .
C20 N2 C18 C17 144.4(4) . . . .
C20 N2 C18 C19 -39.3(5) . . . .
C18 N2 C20 C21 179.2(4) . . . .
C18 C17 C16 C15 -0.7(6) . . . .
C18 C17 C16 C31 -177.7(4) . . . .
C17 C18 C19 C14 -0.7(6) . . . .
C17 C16 C15 N3 -177.5(4) . . . .
C17 C16 C15 C14 0.2(6) . . . .
C17 C16 C31 C33 -5.2(5) . . . .
C17 C16 C31 C32 -124.1(4) . . . .
C17 C16 C31 C34 113.8(4) . . . .
C16 C15 C14 C19 -0.1(6) . . . .
C16 C15 C14 C12 -178.1(4) . . . .
C15 N3 C11 C12 -0.2(4) . . . .
C15 N3 C11 C10 -176.7(4) . . . .
C15 C16 C31 C33 178.0(4) . . . .
C15 C16 C31 C32 59.1(5) . . . .
C15 C16 C31 C34 -63.1(5) . . . .
C15 C14 C19 C18 0.3(6) . . . .
C15 C14 C12 C11 -0.2(4) . . . .
C15 C14 C12 C13 175.8(4) . . . .
C14 C12 C11 N3 0.3(4) . . . .
C14 C12 C11 C10 177.0(4) . . . .
C14 C12 C13 C8 -175.5(4) . . . .
C19 C18 C17 C16 1.0(6) . . . .
C19 C14 C12 C11 -177.9(4) . . . .
C19 C14 C12 C13 -1.9(8) . . . .
C12 C14 C19 C18 177.8(4) . . . .
C12 C11 C10 C9 -0.1(6) . . . .
C12 C11 C10 C27 179.6(4) . . . .
C11 N3 C15 C16 178.1(4) . . . .
C11 N3 C15 C14 0.1(4) . . . .
C11 C12 C13 C8 0.0(6) . . . .
C11 C10 C9 C8 -0.8(6) . . . .
C11 C10 C27 C30 60.2(5) . . . .
C11 C10 C27 C29 -61.4(5) . . . .
C11 C10 C27 C28 178.0(4) . . . .
C10 C9 C8 N1 -171.6(4) . . . .
C10 C9 C8 C13 1.3(6) . . . .
C9 C10 C27 C30 -120.1(4) . . . .
C9 C10 C27 C29 118.3(4) . . . .
C9 C10 C27 C28 -2.3(6) . . . .
C9 C8 C13 C12 -0.8(6) . . . .
C8 N1 C7 C6 -178.5(4) . . . .
C13 C12 C11 N3 -176.3(3) . . . .
C13 C12 C11 C10 0.4(6) . . . .
C7 N1 C8 C9 -144.5(4) . . . .
C7 N1 C8 C13 42.9(6) . . . .
C7 C6 C5 C4 -178.2(4) . . . .
C7 C6 C1 O1 2.0(6) . . . .
C7 C6 C1 C2 -178.6(4) . . . .
C6 C5 C4 C3 -3.1(6) . . . .
C6 C5 C4 C39 174.3(4) . . . .
C5 C6 C1 O1 -177.2(4) . . . .
C5 C6 C1 C2 2.1(6) . . . .
C5 C4 C3 C2 2.0(7) . . . .
C5 C4 C39 C41 7.6(7) . . . .
C5 C4 C39 C42 -111.7(5) . . . .
C5 C4 C39 C40 129.5(5) . . . .
C4 C3 C2 C1 1.2(7) . . . .
C4 C3 C2 C35 177.9(4) . . . .
C3 C4 C39 C41 -175.1(5) . . . .
C3 C4 C39 C42 65.6(6) . . . .
C3 C4 C39 C40 -53.3(6) . . . .
C3 C2 C1 O1 176.2(4) . . . .
C3 C2 C1 C6 -3.2(6) . . . .
C3 C2 C35 C37 6.4(6) . . . .
C3 C2 C35 C38 -113.1(5) . . . .
C3 C2 C35 C36 126.5(4) . . . .
C1 O1 Cu1 O2 -171.8(3) . . . 3_756
C1 O1 Cu1 N2 79.5(4) . . . 3_756
C1 O1 Cu1 N1 -25.5(3) . . . .
C1 C6 C5 C4 1.1(6) . . . .
C1 C2 C35 C37 -177.0(4) . . . .
C1 C2 C35 C38 63.5(5) . . . .
C1 C2 C35 C36 -56.8(5) . . . .
C31 C16 C15 N3 -0.4(6) . . . .
C31 C16 C15 C14 177.3(4) . . . .
C27 C10 C9 C8 179.5(4) . . . .
C47 C25 C24 C23 178.8(4) . . . .
C43 C23 C22 C21 -173.4(4) . . . .
C35 C2 C1 O1 -0.5(6) . . . .
C35 C2 C1 C6 -180.0(4) . . . .
C39 C4 C3 C2 -175.5(4) . . . .
Cl22 C2C Cl21 Cl32 116.0(11) . . . .
Cl22 C2C Cl32 Cl21 -72.7(12) . . . .
Cl33 C2C Cl21 Cl32 109.5(11) . . . .
Cl33 C2C Cl32 Cl21 -80.2(12) . . . .
Cl23 C2C Cl21 Cl32 -122.8(12) . . . .
Cl23 C2C Cl32 Cl21 67.7(14) . . . .
Cl31 C2C Cl21 Cl32 -130.2(11) . . . .
Cl31 C2C Cl32 Cl21 57.9(13) . . . .
Cu1 O2 C26 C25 163.6(3) 3_756 . . .
Cu1 O2 C26 C21 -15.5(6) 3_756 . . .
Cu1 O1 C1 C6 17.8(5) . . . .
Cu1 O1 C1 C2 -161.6(3) . . . .
Cu1 N2 C20 C21 5.1(6) 3_756 . . .
Cu1 N2 C18 C17 -41.2(4) 3_756 . . .
Cu1 N2 C18 C19 135.1(3) 3_756 . . .
Cu1 N1 C8 C9 46.2(4) . . . .
Cu1 N1 C8 C13 -126.4(3) . . . .
Cu1 N1 C7 C6 -10.2(6) . . . .

loop_
_smtbx_masks_void_nr
_smtbx_masks_void_average_x
_smtbx_masks_void_average_y
_smtbx_masks_void_average_z
_smtbx_masks_void_volume
_smtbx_masks_void_count_electrons
1 0.000 0.500 0.500 375.2 42.7
2 0.500 0.000 0.000 375.2 42.7
